data_7200814
loop_
_publ_author_name
'Hao, Hong-Qing'
'Liu, Wen-Ting'
'Tan, Wei'
'Lin, Zhuo-Jia'
'Tong, Ming-Liang'

_publ_section_title
;
 Spontaneous resolution of chiral metal mandelates by stereochemical
 control
;
_journal_issue 6
_journal_name_full CrystEngComm
_journal_page_first 967
_journal_paper_doi 10.1039/b822506k
_journal_volume 11
_journal_year 2009
_chemical_absolute_configuration R
_chemical_formula_moiety 'C29 H28 Fe N2 O6'
_chemical_formula_sum 'C29 H28 Fe N2 O6'
_chemical_formula_weight 556.38
_chemical_name_systematic
;
?
;
_space_group_IT_number 179
_symmetry_cell_setting hexagonal
_symmetry_space_group_name_Hall 'P 65 2 (0 0 1)'
_symmetry_space_group_name_H-M 'P 65 2 2'
_atom_sites_solution_hydrogens geom
_atom_sites_solution_primary direct
_atom_sites_solution_secondary difmap
_audit_creation_method SHELXL-97
_cell_angle_alpha 90.00
_cell_angle_beta 90.00
_cell_angle_gamma 120.00
_cell_formula_units_Z 6
_cell_length_a 11.6431(12)
_cell_length_b 11.6431(12)
_cell_length_c 32.956(7)
_cell_measurement_reflns_used 2746
_cell_measurement_temperature 293(2)
_cell_measurement_theta_max 27.82
_cell_measurement_theta_min 2.37
_cell_volume 3869.0(10)
_computing_cell_refinement 'Bruker SMART (Bruker, 1998)'
_computing_data_collection 'Bruker SMART (Bruker, 1998)'
_computing_data_reduction 'Bruker SAINT + & SHELXTL (Bruker, 1998)'
_computing_molecular_graphics 'Bruker SHELXTL'
_computing_publication_material 'Bruker SHELXTL'
_computing_structure_refinement 'SHELXL-97 (Sheldrick, 1997)'
_computing_structure_solution 'SHELXS-97 (Sheldrick, 1990)'
_diffrn_ambient_temperature 293(2)
_diffrn_measured_fraction_theta_full 0.912
_diffrn_measured_fraction_theta_max 0.912
_diffrn_measurement_device_type 'Bruker SMART CCD area detector'
_diffrn_measurement_method '\f and \w scans'
_diffrn_radiation_monochromator graphite
_diffrn_radiation_source 'fine-focus sealed tube'
_diffrn_radiation_type MoK\a
_diffrn_radiation_wavelength 0.71073
_diffrn_reflns_av_R_equivalents 0.0281
_diffrn_reflns_av_sigmaI/netI 0.0454
_diffrn_reflns_limit_h_max 13
_diffrn_reflns_limit_h_min -13
_diffrn_reflns_limit_k_max 4
_diffrn_reflns_limit_k_min -14
_diffrn_reflns_limit_l_max 41
_diffrn_reflns_limit_l_min -11
_diffrn_reflns_number 7089
_diffrn_reflns_theta_full 27.82
_diffrn_reflns_theta_max 27.82
_diffrn_reflns_theta_min 2.37
_exptl_absorpt_coefficient_mu 0.632
_exptl_absorpt_correction_T_max 0.8894
_exptl_absorpt_correction_T_min 0.8138
_exptl_absorpt_correction_type multi-scan
_exptl_absorpt_process_details 'SADABS (Bruker, 2002)'
_exptl_crystal_colour red
_exptl_crystal_density_diffrn 1.433
_exptl_crystal_density_method 'not measured'
_exptl_crystal_description block
_exptl_crystal_F_000 1740
_exptl_crystal_size_max 0.34
_exptl_crystal_size_mid 0.23
_exptl_crystal_size_min 0.19
_refine_diff_density_max 0.509
_refine_diff_density_min -0.480
_refine_diff_density_rms 0.065
_refine_ls_abs_structure_details 'Flack H D (1983), Acta Cryst. A39, 876-881'
_refine_ls_abs_structure_Flack 0.02(6)
_refine_ls_extinction_method none
_refine_ls_goodness_of_fit_ref 1.051
_refine_ls_hydrogen_treatment mixed
_refine_ls_matrix_type full
_refine_ls_number_parameters 175
_refine_ls_number_reflns 2746
_refine_ls_number_restraints 100
_refine_ls_restrained_S_all 1.259
_refine_ls_R_factor_all 0.0875
_refine_ls_R_factor_gt 0.0713
_refine_ls_shift/su_max 0.001
_refine_ls_shift/su_mean 0.000
_refine_ls_structure_factor_coef Fsqd
_refine_ls_weighting_details 'calc w=1/[\s^2^(Fo^2^)+(0.0723P)^2^+4.5353P] where P=(Fo^2^+2Fc^2^)/3'
_refine_ls_weighting_scheme calc
_refine_ls_wR_factor_gt 0.1676
_refine_ls_wR_factor_ref 0.1793
_reflns_number_gt 2191
_reflns_number_total 2746
_reflns_threshold_expression >2sigma(I)
_cod_data_source_file b822506k.txt
_cod_data_source_block complex4R
_cod_original_cell_volume 3869.0(9)
_cod_original_sg_symbol_H-M P6522
_cod_database_code 7200814

loop_
_symmetry_equiv_pos_as_xyz
'x, y, z'
'-y, x-y, z+2/3'
'-x+y, -x, z+1/3'
'-x, -y, z+1/2'
'y, -x+y, z+1/6'
'x-y, x, z+5/6'
'y, x, -z+2/3'
'x-y, -y, -z'
'-x, -x+y, -z+1/3'
'-y, -x, -z+1/6'
'-x+y, y, -z+1/2'
'x, x-y, -z+5/6'

loop_
_atom_site_label
_atom_site_type_symbol
_atom_site_fract_x
_atom_site_fract_y
_atom_site_fract_z
_atom_site_U_iso_or_equiv
_atom_site_adp_type
_atom_site_occupancy
_atom_site_symmetry_multiplicity
_atom_site_calc_flag
_atom_site_refinement_flags
_atom_site_disorder_assembly
_atom_site_disorder_group
Fe1 Fe 0.87092(3) 0.12908(3) 0.0833 0.05686(14) Uani 1 2 d S . .
O1 O 0.81379(19) -0.07871(19) 0.08411(6) 0.0553(6) Uani 1 1 d D . .
H1O H 0.8308(19) -0.1174(18) 0.0655(6) 0.061(10) Uiso 1 1 d D . .
O2 O 0.84562(19) 0.07886(18) 0.14395(6) 0.0546(6) Uani 1 1 d . . .
O3 O 0.8259(2) -0.0654(2) 0.19120(6) 0.0702(8) Uani 1 1 d . . .
N1 N 0.6637(2) 0.0674(3) 0.07284(9) 0.0880(10) Uani 1 1 d DU . .
C1 C 0.6928(3) -0.2652(3) 0.12892(8) 0.0589(11) Uani 1 1 d . . .
C2 C 0.6987(5) -0.3786(4) 0.13083(13) 0.0890(17) Uani 1 1 d . . .
H2 H 0.7810 -0.3732 0.1291 0.107 Uiso 1 1 calc R . .
C3 C 0.5850(6) -0.5038(5) 0.13534(14) 0.114(2) Uani 1 1 d U . .
H3 H 0.5911 -0.5802 0.1377 0.137 Uiso 1 1 calc R . .
C4 C 0.4719(6) -0.5091(6) 0.13615(13) 0.122(2) Uani 1 1 d U . .
H4 H 0.3965 -0.5926 0.1379 0.147 Uiso 1 1 calc R . .
C5 C 0.4539(5) -0.4026(6) 0.13462(15) 0.122(2) Uani 1 1 d U . .
H5 H 0.3699 -0.4119 0.1362 0.146 Uiso 1 1 calc R . .
C6 C 0.5698(4) -0.2762(5) 0.13049(12) 0.0957(18) Uani 1 1 d . . .
H6 H 0.5622 -0.2005 0.1288 0.115 Uiso 1 1 calc R . .
C7 C 0.8142(3) -0.1319(3) 0.12266(8) 0.0479(8) Uani 1 1 d . . .
H7 H 0.8920 -0.1433 0.1241 0.058 Uiso 1 1 calc R . .
C8 C 0.8291(3) -0.0309(3) 0.15556(8) 0.0488(8) Uani 1 1 d . . .
C9 C 0.1374(6) -0.1374(6) 0.0833 0.0998(16) Uani 0.50 2 d SPDU A 1
H9 H 0.0519 -0.1689 0.0712 0.120 Uiso 0.50 1 d PR A 1
C10 C 0.2358(7) -0.1296(8) 0.0530(3) 0.0998(16) Uani 0.50 1 d PDU A 1
H10A H 0.2207 -0.0956 0.0279 0.120 Uiso 0.50 1 calc PR A 1
H10B H 0.2172 -0.2192 0.0476 0.120 Uiso 0.50 1 calc PR A 1
C11 C 0.3917(3) -0.0406(4) 0.06408(12) 0.1168(16) Uani 0.50 1 d PDU A 1
C9' C 0.1994(6) -0.1994(6) 0.0833 0.0998(16) Uani 0.50 2 d SPD A 2
H9' H 0.2532 -0.1963 0.1049 0.120 Uiso 0.50 1 d PR A 2
C10' C 0.2494(7) -0.0712(7) 0.0626(3) 0.0998(16) Uani 0.50 1 d PDU A 2
H10C H 0.2346 -0.0086 0.0779 0.120 Uiso 0.50 1 calc PR A 2
H10D H 0.2158 -0.0800 0.0352 0.120 Uiso 0.50 1 calc PR A 2
C11' C 0.3917(3) -0.0406(4) 0.06408(12) 0.1168(16) Uani 0.50 1 d PD A 2
C12 C 0.4606(4) 0.0591(4) 0.09025(14) 0.1172(16) Uani 1 1 d DU . .
H12 H 0.4171 0.0930 0.1055 0.141 Uiso 1 1 calc R A 1
C13 C 0.5972(3) 0.1124(4) 0.09469(12) 0.1021(14) Uani 1 1 d DU A .
H13 H 0.6432 0.1806 0.1132 0.123 Uiso 1 1 calc R . .
C14 C 0.5948(4) -0.0320(5) 0.04732(12) 0.0997(15) Uani 1 1 d DU A .
H14 H 0.6394 -0.0649 0.0322 0.120 Uiso 1 1 calc R . .
C15 C 0.4603(4) -0.0880(5) 0.04243(14) 0.1173(18) Uani 1 1 d DU . .
H15 H 0.4155 -0.1581 0.0244 0.141 Uiso 1 1 calc R A 1

loop_
_atom_site_aniso_label
_atom_site_aniso_U_11
_atom_site_aniso_U_22
_atom_site_aniso_U_33
_atom_site_aniso_U_23
_atom_site_aniso_U_13
_atom_site_aniso_U_12
Fe1 0.07803(14) 0.07803(14) 0.0342(2) 0.0016(3) 0.0016(3) 0.05380(19)
O1 0.0731(10) 0.0618(9) 0.0299(8) -0.0048(8) 0.0086(8) 0.0329(8)
O2 0.0748(9) 0.0647(9) 0.0350(9) -0.0063(7) -0.0021(8) 0.0429(7)
O3 0.1078(15) 0.0609(11) 0.0306(9) -0.0054(9) -0.0048(10) 0.0337(11)
N1 0.0947(13) 0.1539(19) 0.0535(16) 0.0070(14) 0.0049(13) 0.0907(12)
C1 0.0624(17) 0.0576(16) 0.0300(12) -0.0070(12) 0.0038(12) 0.0099(14)
C2 0.110(3) 0.058(2) 0.074(2) -0.0014(18) 0.004(2) 0.023(2)
C3 0.146(4) 0.075(2) 0.089(3) -0.002(2) 0.002(3) 0.031(2)
C4 0.124(4) 0.113(3) 0.062(2) -0.011(2) -0.007(3) 0.008(3)
C5 0.077(3) 0.159(4) 0.079(3) -0.007(3) 0.010(2) 0.022(3)
C6 0.062(2) 0.121(3) 0.063(2) -0.006(2) 0.0007(19) 0.015(2)
C7 0.0507(12) 0.0553(13) 0.0361(13) -0.0005(11) 0.0022(11) 0.0253(10)
C8 0.0523(13) 0.0551(13) 0.0343(13) -0.0080(11) -0.0035(11) 0.0233(10)
C9 0.0953(14) 0.0953(14) 0.120(3) 0.0222(19) 0.0222(19) 0.0557(17)
C10 0.0953(14) 0.0953(14) 0.120(3) 0.0222(19) 0.0222(19) 0.0557(17)
C11 0.093(2) 0.180(3) 0.092(2) 0.079(2) 0.024(2) 0.0791(19)
C9' 0.0953(14) 0.0953(14) 0.120(3) 0.0222(19) 0.0222(19) 0.0557(17)
C10' 0.0953(14) 0.0953(14) 0.120(3) 0.0222(19) 0.0222(19) 0.0557(17)
C11' 0.093(2) 0.180(3) 0.092(2) 0.079(2) 0.024(2) 0.0791(19)
C12 0.120(2) 0.180(3) 0.095(3) 0.054(2) 0.049(2) 0.1075(18)
C13 0.1124(19) 0.155(3) 0.074(2) 0.020(2) 0.0241(19) 0.0939(17)
C14 0.090(2) 0.166(3) 0.063(2) -0.002(2) -0.0088(18) 0.0786(18)
C15 0.103(2) 0.173(3) 0.090(3) 0.018(3) -0.008(2) 0.080(2)

loop_
_atom_type_symbol
_atom_type_description
_atom_type_scat_dispersion_real
_atom_type_scat_dispersion_imag
_atom_type_scat_source
C C 0.0033 0.0016 'International Tables Vol C Tables 4.2.6.8 and 6.1.1.4'
H H 0.0000 0.0000 'International Tables Vol C Tables 4.2.6.8 and 6.1.1.4'
N N 0.0061 0.0033 'International Tables Vol C Tables 4.2.6.8 and 6.1.1.4'
O O 0.0106 0.0060 'International Tables Vol C Tables 4.2.6.8 and 6.1.1.4'
Fe Fe 0.3463 0.8444 'International Tables Vol C Tables 4.2.6.8 and 6.1.1.4'

loop_
_geom_angle_atom_site_label_1
_geom_angle_atom_site_label_2
_geom_angle_atom_site_label_3
_geom_angle
_geom_angle_site_symmetry_1
_geom_angle_site_symmetry_3
_geom_angle_publ_flag
O2 Fe1 O2 165.99(14) 10_665 . ?
O2 Fe1 O1 75.59(8) 10_665 10_665 ?
O2 Fe1 O1 94.46(8) . 10_665 ?
O2 Fe1 O1 94.46(8) 10_665 . ?
O2 Fe1 O1 75.58(8) . . ?
O1 Fe1 O1 90.88(11) 10_665 . ?
O2 Fe1 N1 94.69(10) 10_665 . ?
O2 Fe1 N1 94.75(10) . . ?
O1 Fe1 N1 170.07(9) 10_665 . ?
O1 Fe1 N1 87.85(11) . . ?
O2 Fe1 N1 94.75(10) 10_665 10_665 ?
O2 Fe1 N1 94.69(10) . 10_665 ?
O1 Fe1 N1 87.85(11) 10_665 10_665 ?
O1 Fe1 N1 170.07(9) . 10_665 ?
N1 Fe1 N1 95.06(19) . 10_665 ?
C7 O1 Fe1 115.70(16) . . ?
C7 O1 H1O 111.5(17) . . ?
Fe1 O1 H1O 124.5(14) . . ?
C8 O2 Fe1 120.82(18) . . ?
C14 N1 C13 117.8(3) . . ?
C14 N1 Fe1 118.4(3) . . ?
C13 N1 Fe1 123.2(2) . . ?
C2 C1 C6 117.7(4) . . ?
C2 C1 C7 122.1(4) . . ?
C6 C1 C7 120.1(4) . . ?
C1 C2 C3 122.3(5) . . ?
C1 C2 H2 118.8 . . ?
C3 C2 H2 118.8 . . ?
C4 C3 C2 117.6(6) . . ?
C4 C3 H3 121.2 . . ?
C2 C3 H3 121.2 . . ?
C3 C4 C5 125.2(5) . . ?
C3 C4 H4 117.4 . . ?
C5 C4 H4 117.4 . . ?
C4 C5 C6 116.7(6) . . ?
C4 C5 H5 121.7 . . ?
C6 C5 H5 121.7 . . ?
C1 C6 C5 120.4(6) . . ?
C1 C6 H6 119.8 . . ?
C5 C6 H6 119.8 . . ?
O1 C7 C1 111.6(2) . . ?
O1 C7 C8 108.7(3) . . ?
C1 C7 C8 112.3(2) . . ?
O1 C7 H7 108.0 . . ?
C1 C7 H7 108.0 . . ?
C8 C7 H7 108.0 . . ?
O3 C8 O2 125.9(3) . . ?
O3 C8 C7 116.5(3) . . ?
O2 C8 C7 117.6(2) . . ?
C10 C9 C10 104.3(10) . 10 ?
C10 C9 H9 111.3 . . ?
C10 C9 H9 109.5 10 . ?
C9 C10 C11 118.0(6) . . ?
C9 C10 H10A 107.8 . . ?
C11 C10 H10A 107.8 . . ?
C9 C10 H10B 107.8 . . ?
C11 C10 H10B 107.8 . . ?
H10A C10 H10B 107.1 . . ?
C12 C11 C15 117.6(3) . . ?
C12 C11 C10 133.8(5) . . ?
C15 C11 C10 108.5(4) . . ?
C10' C9' C10' 115.3(10) . 10 ?
C10' C9' H9' 113.3 . . ?
C10' C9' H9' 101.0 10 . ?
C9' C10' H10C 113.1 . . ?
C9' C10' H10D 113.1 . . ?
H10C C10' H10D 110.5 . . ?
C11 C12 C13 120.5(4) . . ?
C11 C12 H12 119.8 . . ?
C13 C12 H12 119.8 . . ?
N1 C13 C12 121.5(4) . . ?
N1 C13 H13 119.3 . . ?
C12 C13 H13 119.3 . . ?
N1 C14 C15 122.5(4) . . ?
N1 C14 H14 118.7 . . ?
C15 C14 H14 118.7 . . ?
C14 C15 C11 120.2(4) . . ?
C14 C15 H15 119.9 . . ?
C11 C15 H15 119.9 . . ?

loop_
_geom_bond_atom_site_label_1
_geom_bond_atom_site_label_2
_geom_bond_distance
_geom_bond_site_symmetry_2
_geom_bond_publ_flag
Fe1 O2 2.0610(19) 10_665 ?
Fe1 O2 2.0610(19) . ?
Fe1 O1 2.165(2) 10_665 ?
Fe1 O1 2.165(2) . ?
Fe1 N1 2.174(3) . ?
Fe1 N1 2.174(3) 10_665 ?
O1 C7 1.415(3) . ?
O1 H1O 0.841(17) . ?
O2 C8 1.253(4) . ?
O3 C8 1.236(3) . ?
N1 C14 1.327(5) . ?
N1 C13 1.340(6) . ?
C1 C2 1.358(6) . ?
C1 C6 1.374(6) . ?
C1 C7 1.502(4) . ?
C2 C3 1.404(6) . ?
C2 H2 0.9300 . ?
C3 C4 1.287(9) . ?
C3 H3 0.9300 . ?
C4 C5 1.358(10) . ?
C4 H4 0.9300 . ?
C5 C6 1.421(6) . ?
C5 H5 0.9300 . ?
C6 H6 0.9300 . ?
C7 C8 1.544(4) . ?
C7 H7 0.9800 . ?
C9 C10 1.490(10) . ?
C9 C10 1.490(10) 10 ?
C9 H9 0.9595 . ?
C10 C11 1.618(7) . ?
C10 H10A 0.9700 . ?
C10 H10B 0.9700 . ?
C11 C12 1.344(6) . ?
C11 C15 1.376(7) . ?
C9' C10' 1.471(10) . ?
C9' C10' 1.471(10) 10 ?
C9' H9' 0.9354 . ?
C10' H10C 0.9700 . ?
C10' H10D 0.9700 . ?
C12 C13 1.396(5) . ?
C12 H12 0.9300 . ?
C13 H13 0.9300 . ?
C14 C15 1.372(5) . ?
C14 H14 0.9300 . ?
C15 H15 0.9300 . ?

loop_
_geom_hbond_atom_site_label_D
_geom_hbond_atom_site_label_H
_geom_hbond_atom_site_label_A
_geom_hbond_distance_DH
_geom_hbond_distance_HA
_geom_hbond_distance_DA
_geom_hbond_angle_DHA
_geom_hbond_site_symmetry_A
O1 H1O O3 0.841(17) 1.795(18) 2.628(3) 170.6(18) 6_544
